data_4111846
loop_
_publ_author_name
'Fan Zhang'
'Shi Bai'
'Glenn P. A. Yap'
'Vinod Tarwade'
'Joseph M. Fox'

_publ_section_title
;
 Abiotic Metallofoldamers as Electrochemically Responsive Molecules
;
_journal_name_full 'Journal of the American Chemical Society'
_journal_page_first 10590
_journal_page_last 10599
_journal_paper_doi 10.1021/ja050886c
_journal_volume 127
_journal_year 2005
_chemical_formula_sum 'C65 H66 Cl3 N7 Ni O8'
_chemical_formula_weight 1238.31
_chemical_name_systematic
; 
 ? 
;
_space_group_IT_number 19
_symmetry_cell_setting orthorhombic
_symmetry_space_group_name_Hall 'P 2ac 2ab'
_symmetry_space_group_name_H-M 'P 21 21 21'
_atom_sites_solution_hydrogens geom
_atom_sites_solution_primary direct
_atom_sites_solution_secondary difmap
_audit_creation_method SHELXL-97
_cell_angle_alpha 90.00
_cell_angle_beta 90.00
_cell_angle_gamma 90.00
_cell_formula_units_Z 4
_cell_length_a 15.742(2)
_cell_length_b 16.419(2)
_cell_length_c 23.119(3)
_cell_measurement_reflns_used 1019
_cell_measurement_temperature 120(2)
_cell_measurement_theta_max 27.78
_cell_measurement_theta_min 2.92
_cell_volume 5975.5(13)
_computing_cell_refinement 'SMART, Bruker (2000)'
_computing_data_collection 'SMART, Bruker (2000)'
_computing_data_reduction 'XPREP, Bruker (2000)'
_computing_molecular_graphics 'SHELXTL, Bruker (2000)'
_computing_publication_material 'SHELXTL, Bruker (2000)'
_computing_structure_refinement 'SHELXL-97 (Sheldrick, 1997)'
_computing_structure_solution 'SHELXS-97 (Sheldrick, 1990)'
_diffrn_ambient_temperature 120(2)
_diffrn_detector_area_resol_mean 836.6
_diffrn_measured_fraction_theta_full 0.964
_diffrn_measured_fraction_theta_max 0.964
_diffrn_measurement_device_type 'CCD area detector'
_diffrn_measurement_method 'phi and omega scans'
_diffrn_radiation_monochromator graphite
_diffrn_radiation_source 'fine-focus sealed tube'
_diffrn_radiation_type MoK\a
_diffrn_radiation_wavelength 0.71073
_diffrn_reflns_av_R_equivalents 0.0397
_diffrn_reflns_av_sigmaI/netI 0.0357
_diffrn_reflns_limit_h_max 20
_diffrn_reflns_limit_h_min -20
_diffrn_reflns_limit_k_max 21
_diffrn_reflns_limit_k_min -20
_diffrn_reflns_limit_l_max 30
_diffrn_reflns_limit_l_min -30
_diffrn_reflns_number 67488
_diffrn_reflns_theta_full 28.31
_diffrn_reflns_theta_max 28.31
_diffrn_reflns_theta_min 1.56
_diffrn_standards_decay_% 0
_exptl_absorpt_coefficient_mu 0.521
_exptl_absorpt_correction_T_max 0.9595
_exptl_absorpt_correction_T_min 0.8807
_exptl_absorpt_correction_type multi-scan
_exptl_absorpt_process_details 'SADABS, Bruker (2000)'
_exptl_crystal_colour red
_exptl_crystal_density_diffrn 1.376
_exptl_crystal_description block
_exptl_crystal_F_000 2592
_exptl_crystal_size_max 0.25
_exptl_crystal_size_mid 0.10
_exptl_crystal_size_min 0.08
_refine_diff_density_max 0.804
_refine_diff_density_min -0.642
_refine_diff_density_rms 0.097
_refine_ls_abs_structure_details 'Flack H D (1983), Acta Cryst. A39, 876-881'
_refine_ls_abs_structure_Flack 0.057(15)
_refine_ls_extinction_method none
_refine_ls_goodness_of_fit_ref 1.060
_refine_ls_hydrogen_treatment constr
_refine_ls_matrix_type full
_refine_ls_number_parameters 758
_refine_ls_number_reflns 14042
_refine_ls_number_restraints 0
_refine_ls_restrained_S_all 1.060
_refine_ls_R_factor_all 0.0721
_refine_ls_R_factor_gt 0.0670
_refine_ls_shift/su_max 0.002
_refine_ls_shift/su_mean 0.000
_refine_ls_structure_factor_coef Fsqd
_refine_ls_weighting_details 'calc w=1/[\s^2^(Fo^2^)+(0.1100P)^2^+9.9152P] where P=(Fo^2^+2Fc^2^)/3'
_refine_ls_weighting_scheme calc
_refine_ls_wR_factor_gt 0.1811
_refine_ls_wR_factor_ref 0.1899
_reflns_number_gt 13406
_reflns_number_total 14042
_reflns_threshold_expression >2sigma(I)
_cod_data_source_file ja050886csi20050221_011948_2.cif
_cod_data_source_block joef007
_cod_original_cell_volume 5975.4(13)
_cod_database_code 4111846

loop_
_symmetry_equiv_pos_as_xyz
'x, y, z'
'-x+1/2, -y, z+1/2'
'-x, y+1/2, -z+1/2'
'x+1/2, -y+1/2, -z'

loop_
_atom_site_label
_atom_site_type_symbol
_atom_site_fract_x
_atom_site_fract_y
_atom_site_fract_z
_atom_site_U_iso_or_equiv
_atom_site_adp_type
_atom_site_occupancy
_atom_site_symmetry_multiplicity
_atom_site_calc_flag
_atom_site_refinement_flags
Ni Ni -0.00065(3) 0.78044(3) 0.876485(19) 0.01516(11) Uani 1 1 d .
Cl1 Cl 0.56918(10) 1.11412(11) 0.71482(9) 0.0615(4) Uani 1 1 d .
Cl2 Cl 0.57885(9) 1.24257(11) 0.79919(7) 0.0540(4) Uani 1 1 d .
Cl3 Cl 0.58528(11) 1.28056(12) 0.67790(7) 0.0615(4) Uani 1 1 d .
N1 N -0.1946(2) 0.6411(2) 0.96265(14) 0.0224(7) Uani 1 1 d .
H1D H -0.1388 0.6396 0.9643 0.027 Uiso 1 1 calc R
N2 N -0.0997(2) 0.5382(2) 0.89809(15) 0.0212(7) Uani 1 1 d .
H2A H -0.0914 0.5903 0.8912 0.025 Uiso 1 1 calc R
N3 N 0.11669(19) 0.7891(2) 0.88327(13) 0.0185(6) Uani 1 1 d .
N4 N -0.0011(2) 0.89313(18) 0.88357(13) 0.0188(6) Uani 1 1 d .
N5 N -0.2318(2) 0.6725(2) 0.81417(15) 0.0199(6) Uani 1 1 d .
H5B H -0.1797 0.6836 0.8254 0.024 Uiso 1 1 calc R
N6 N -0.1042(2) 0.5998(2) 0.75303(15) 0.0218(7) Uani 1 1 d .
H6B H -0.1089 0.6530 0.7558 0.026 Uiso 1 1 calc R
N7 N 0.4360(6) 0.3857(4) 0.0251(4) 0.098(3) Uani 1 1 d .
O1 O -0.0553(2) 0.6847(2) 1.01804(16) 0.0342(7) Uani 1 1 d .
O2 O -0.3059(2) 0.7251(2) 0.97554(18) 0.0401(8) Uani 1 1 d .
O3 O -0.0344(2) 0.41545(19) 0.90072(18) 0.0362(8) Uani 1 1 d .
O4 O -0.0018(2) 0.66812(16) 0.87851(12) 0.0242(5) Uani 1 1 d .
O5 O -0.11595(16) 0.77137(16) 0.86018(12) 0.0176(5) Uani 1 1 d .
O6 O -0.3645(2) 0.7236(2) 0.8080(2) 0.0494(11) Uani 1 1 d .
O7 O -0.0100(2) 0.49847(19) 0.73784(17) 0.0355(7) Uani 1 1 d .
O8 O -0.04791(19) 0.74799(17) 0.72911(15) 0.0256(6) Uani 1 1 d .
C1 C 0.0338(3) 0.6712(4) 1.0264(3) 0.0418(13) Uani 1 1 d .
H1A H 0.0456 0.6126 1.0251 0.063 Uiso 1 1 calc R
H1B H 0.0511 0.6930 1.0640 0.063 Uiso 1 1 calc R
H1C H 0.0658 0.6987 0.9957 0.063 Uiso 1 1 calc R
C2 C -0.0846(3) 0.7633(3) 1.01844(19) 0.0305(10) Uani 1 1 d .
C3 C -0.0339(4) 0.8277(4) 1.0359(2) 0.0481(15) Uani 1 1 d .
H3A H 0.0230 0.8187 1.0480 0.058 Uiso 1 1 calc R
C4 C -0.0676(5) 0.9055(4) 1.0355(2) 0.0510(16) Uani 1 1 d .
H4A H -0.0326 0.9499 1.0467 0.061 Uiso 1 1 calc R
C5 C -0.1491(5) 0.9203(3) 1.0197(3) 0.0549(18) Uani 1 1 d .
H5A H -0.1708 0.9742 1.0203 0.066 Uiso 1 1 calc R
C6 C -0.2009(4) 0.8552(3) 1.0023(2) 0.0389(12) Uani 1 1 d .
H6A H -0.2581 0.8654 0.9913 0.047 Uiso 1 1 calc R
C7 C -0.1698(3) 0.7760(3) 1.00119(18) 0.0295(9) Uani 1 1 d .
C8 C -0.2304(3) 0.7115(3) 0.97890(18) 0.0249(8) Uani 1 1 d .
C9 C -0.2347(3) 0.5686(3) 0.94308(17) 0.0216(8) Uani 1 1 d .
C10 C -0.3179(3) 0.5488(3) 0.95628(19) 0.0283(9) Uani 1 1 d .
H10A H -0.3531 0.5865 0.9762 0.034 Uiso 1 1 calc R
C11 C -0.3496(3) 0.4730(3) 0.93996(19) 0.0300(9) Uani 1 1 d .
H11A H -0.4066 0.4592 0.9490 0.036 Uiso 1 1 calc R
C12 C -0.2991(3) 0.4173(3) 0.91066(19) 0.0292(9) Uani 1 1 d .
H12A H -0.3214 0.3655 0.9004 0.035 Uiso 1 1 calc R
C13 C -0.2159(3) 0.4375(3) 0.89632(18) 0.0242(8) Uani 1 1 d .
H13A H -0.1815 0.3998 0.8757 0.029 Uiso 1 1 calc R
C14 C -0.1831(3) 0.5136(2) 0.91234(17) 0.0220(8) Uani 1 1 d .
C15 C -0.0320(3) 0.4888(2) 0.89421(19) 0.0236(8) Uani 1 1 d .
C16 C 0.0513(2) 0.5306(2) 0.88281(19) 0.0224(8) Uani 1 1 d .
C17 C 0.1216(3) 0.4798(3) 0.8787(2) 0.0315(9) Uani 1 1 d .
H17A H 0.1133 0.4227 0.8823 0.038 Uiso 1 1 calc R
C18 C 0.2028(3) 0.5083(3) 0.8696(2) 0.0343(11) Uani 1 1 d .
H18A H 0.2487 0.4713 0.8650 0.041 Uiso 1 1 calc R
C19 C 0.2165(3) 0.5902(3) 0.8674(2) 0.0299(9) Uani 1 1 d .
H19A H 0.2726 0.6102 0.8623 0.036 Uiso 1 1 calc R
C20 C 0.1486(2) 0.6458(2) 0.87252(17) 0.0214(7) Uani 1 1 d .
C21 C 0.0639(2) 0.6167(2) 0.87759(16) 0.0162(6) Uani 1 1 d .
C22 C 0.1699(2) 0.7297(2) 0.87721(16) 0.0198(7) Uani 1 1 d .
H22A H 0.2285 0.7434 0.8757 0.024 Uiso 1 1 calc R
C23 C 0.1458(2) 0.8699(2) 0.89197(16) 0.0191(7) Uani 1 1 d .
C24 C 0.2295(3) 0.8947(3) 0.90131(18) 0.0223(8) Uani 1 1 d .
H24A H 0.2740 0.8555 0.9005 0.027 Uiso 1 1 calc R
C25 C 0.2485(3) 0.9761(3) 0.91186(18) 0.0276(9) Uani 1 1 d .
C26 C 0.1827(3) 1.0337(3) 0.91157(18) 0.0255(8) Uani 1 1 d .
C27 C 0.1000(3) 1.0089(3) 0.90203(18) 0.0257(8) Uani 1 1 d .
H27A H 0.0556 1.0481 0.9020 0.031 Uiso 1 1 calc R
C28 C 0.0807(2) 0.9273(2) 0.89246(16) 0.0181(7) Uani 1 1 d .
C29 C -0.0678(3) 0.9391(2) 0.88238(17) 0.0203(7) Uani 1 1 d .
H29A H -0.0599 0.9954 0.8902 0.024 Uiso 1 1 calc R
C30 C -0.1520(3) 0.9125(3) 0.87027(19) 0.0243(8) Uani 1 1 d .
C31 C -0.2155(3) 0.9726(3) 0.8708(2) 0.0306(9) Uani 1 1 d .
H31A H -0.2007 1.0270 0.8804 0.037 Uiso 1 1 calc R
C32 C -0.2975(3) 0.9547(3) 0.8578(2) 0.0336(10) Uani 1 1 d .
H32A H -0.3403 0.9955 0.8593 0.040 Uiso 1 1 calc R
C33 C -0.3173(3) 0.8752(3) 0.8424(2) 0.0311(10) Uani 1 1 d .
H33A H -0.3742 0.8630 0.8318 0.037 Uiso 1 1 calc R
C34 C -0.2585(3) 0.8131(3) 0.84163(19) 0.0237(8) Uani 1 1 d .
C35 C -0.1728(2) 0.8303(2) 0.85743(16) 0.0167(7) Uani 1 1 d .
C36 C -0.2898(2) 0.7317(3) 0.8206(2) 0.0257(8) Uani 1 1 d .
C37 C -0.2465(2) 0.5939(2) 0.79103(17) 0.0194(7) Uani 1 1 d .
C38 C -0.3239(3) 0.5542(3) 0.79728(19) 0.0272(9) Uani 1 1 d .
H38A H -0.3691 0.5801 0.8173 0.033 Uiso 1 1 calc R
C39 C -0.3353(3) 0.4775(3) 0.77456(19) 0.0298(10) Uani 1 1 d .
H39A H -0.3888 0.4513 0.7781 0.036 Uiso 1 1 calc R
C40 C -0.2688(3) 0.4382(3) 0.74657(18) 0.0293(10) Uani 1 1 d .
H40A H -0.2765 0.3846 0.7319 0.035 Uiso 1 1 calc R
C41 C -0.1912(3) 0.4772(2) 0.73999(18) 0.0254(8) Uani 1 1 d .
H41A H -0.1459 0.4507 0.7205 0.030 Uiso 1 1 calc R
C42 C -0.1800(3) 0.5550(2) 0.76197(17) 0.0200(7) Uani 1 1 d .
C43 C -0.0260(3) 0.5715(2) 0.74086(17) 0.0221(8) Uani 1 1 d .
C44 C 0.0427(2) 0.6339(3) 0.73110(17) 0.0229(8) Uani 1 1 d .
C45 C 0.1256(3) 0.6020(3) 0.7274(2) 0.0299(9) Uani 1 1 d .
H45A H 0.1340 0.5449 0.7307 0.036 Uiso 1 1 calc R
C46 C 0.1947(3) 0.6519(4) 0.7190(2) 0.0377(11) Uani 1 1 d .
H46A H 0.2499 0.6290 0.7155 0.045 Uiso 1 1 calc R
C47 C 0.1838(3) 0.7350(3) 0.7158(2) 0.0364(11) Uani 1 1 d .
H47A H 0.2317 0.7696 0.7115 0.044 Uiso 1 1 calc R
C48 C 0.1033(3) 0.7679(3) 0.7187(2) 0.0323(10) Uani 1 1 d .
H48A H 0.0962 0.8252 0.7156 0.039 Uiso 1 1 calc R
C49 C 0.0320(3) 0.7180(3) 0.72620(17) 0.0226(7) Uani 1 1 d .
C50 C -0.0593(3) 0.8349(3) 0.7285(2) 0.0333(10) Uani 1 1 d .
H50A H -0.1201 0.8477 0.7309 0.050 Uiso 1 1 calc R
H50B H -0.0360 0.8574 0.6926 0.050 Uiso 1 1 calc R
H50C H -0.0298 0.8590 0.7617 0.050 Uiso 1 1 calc R
C51 C 0.3396(3) 0.9983(3) 0.9256(2) 0.0324(10) Uani 1 1 d .
H51A H 0.3678 0.9500 0.9426 0.039 Uiso 1 1 calc R
H51B H 0.3393 1.0416 0.9554 0.039 Uiso 1 1 calc R
C52 C 0.3925(3) 1.0276(3) 0.8743(2) 0.0356(10) Uani 1 1 d .
H52A H 0.3892 0.9866 0.8430 0.043 Uiso 1 1 calc R
H52B H 0.3678 1.0790 0.8594 0.043 Uiso 1 1 calc R
C53 C 0.4854(3) 1.0421(3) 0.8895(2) 0.0369(11) Uani 1 1 d .
H53A H 0.5092 0.9913 0.9059 0.044 Uiso 1 1 calc R
H53B H 0.5170 1.0545 0.8536 0.044 Uiso 1 1 calc R
C54 C 0.4992(4) 1.1106(3) 0.9323(2) 0.0416(11) Uani 1 1 d .
H54A H 0.4695 1.0973 0.9688 0.050 Uiso 1 1 calc R
H54B H 0.4738 1.1611 0.9166 0.050 Uiso 1 1 calc R
C55 C 0.5934(4) 1.1260(4) 0.9454(3) 0.0545(16) Uani 1 1 d .
H55A H 0.6184 1.0763 0.9627 0.065 Uiso 1 1 calc R
H55B H 0.6238 1.1372 0.9088 0.065 Uiso 1 1 calc R
C56 C 0.6059(5) 1.1967(6) 0.9862(4) 0.080(3) Uani 1 1 d .
H56A H 0.6666 1.2043 0.9936 0.120 Uiso 1 1 calc R
H56B H 0.5766 1.1855 1.0228 0.120 Uiso 1 1 calc R
H56C H 0.5824 1.2463 0.9688 0.120 Uiso 1 1 calc R
C57 C 0.1992(3) 1.1230(3) 0.9248(2) 0.0340(10) Uani 1 1 d .
H57A H 0.2459 1.1267 0.9533 0.041 Uiso 1 1 calc R
H57B H 0.1477 1.1464 0.9429 0.041 Uiso 1 1 calc R
C58 C 0.2226(4) 1.1747(3) 0.8717(2) 0.0405(11) Uani 1 1 d .
H58A H 0.1701 1.1966 0.8539 0.049 Uiso 1 1 calc R
H58B H 0.2514 1.1400 0.8427 0.049 Uiso 1 1 calc R
C59 C 0.2827(3) 1.2472(3) 0.8890(2) 0.0392(11) Uani 1 1 d .
H59A H 0.2510 1.2844 0.9150 0.047 Uiso 1 1 calc R
H59B H 0.3312 1.2251 0.9112 0.047 Uiso 1 1 calc R
C60 C 0.3165(4) 1.2957(3) 0.8392(3) 0.0448(13) Uani 1 1 d .
H60A H 0.2695 1.3266 0.8212 0.054 Uiso 1 1 calc R
H60B H 0.3397 1.2580 0.8097 0.054 Uiso 1 1 calc R
C61 C 0.3864(4) 1.3552(4) 0.8580(3) 0.0522(15) Uani 1 1 d .
H61A H 0.3646 1.3896 0.8899 0.063 Uiso 1 1 calc R
H61B H 0.4354 1.3239 0.8730 0.063 Uiso 1 1 calc R
C62 C 0.4157(5) 1.4089(4) 0.8095(4) 0.079(3) Uani 1 1 d .
H62A H 0.4602 1.4457 0.8236 0.118 Uiso 1 1 calc R
H62B H 0.3677 1.4410 0.7950 0.118 Uiso 1 1 calc R
H62C H 0.4385 1.3752 0.7781 0.118 Uiso 1 1 calc R
C63 C 0.5432(3) 1.2153(4) 0.7301(2) 0.0388(11) Uani 1 1 d .
H63A H 0.4799 1.2206 0.7293 0.047 Uiso 1 1 calc R
C64 C 0.3702(6) 0.2485(4) 0.0549(3) 0.068(2) Uani 1 1 d .
H64A H 0.3497 0.2208 0.0201 0.102 Uiso 1 1 calc R
H64B H 0.3224 0.2579 0.0813 0.102 Uiso 1 1 calc R
H64C H 0.4128 0.2144 0.0742 0.102 Uiso 1 1 calc R
C65 C 0.4077(5) 0.3253(4) 0.0392(3) 0.0562(17) Uani 1 1 d .

loop_
_atom_site_aniso_label
_atom_site_aniso_U_11
_atom_site_aniso_U_22
_atom_site_aniso_U_33
_atom_site_aniso_U_23
_atom_site_aniso_U_13
_atom_site_aniso_U_12
Ni 0.0121(2) 0.01418(19) 0.0192(2) 0.00043(16) 0.00051(18) -0.00091(18)
Cl1 0.0389(8) 0.0551(9) 0.0905(13) -0.0174(9) 0.0047(8) -0.0016(6)
Cl2 0.0376(7) 0.0781(11) 0.0465(7) -0.0110(7) -0.0056(6) 0.0155(7)
Cl3 0.0516(8) 0.0788(11) 0.0542(8) 0.0051(8) 0.0020(7) -0.0292(8)
N1 0.0167(14) 0.0281(18) 0.0224(16) 0.0011(13) 0.0008(12) -0.0075(13)
N2 0.0204(16) 0.0145(15) 0.0286(17) 0.0029(13) 0.0001(13) -0.0021(12)
N3 0.0162(14) 0.0228(16) 0.0164(14) 0.0035(13) 0.0007(11) -0.0031(12)
N4 0.0150(13) 0.0217(14) 0.0197(14) -0.0016(11) 0.0009(14) -0.0040(13)
N5 0.0102(13) 0.0216(16) 0.0278(17) -0.0005(13) -0.0042(12) -0.0039(12)
N6 0.0249(17) 0.0151(15) 0.0255(17) -0.0050(12) 0.0016(13) -0.0027(13)
N7 0.124(7) 0.035(3) 0.134(7) 0.002(4) -0.044(6) -0.020(4)
O1 0.0247(15) 0.0373(18) 0.0405(18) 0.0024(15) -0.0066(14) -0.0114(14)
O2 0.0240(15) 0.0302(17) 0.066(2) 0.0014(17) 0.0085(16) 0.0071(14)
O3 0.0291(16) 0.0180(14) 0.062(2) 0.0009(14) -0.0048(15) 0.0038(12)
O4 0.0220(13) 0.0214(12) 0.0292(14) -0.0005(11) 0.0019(15) -0.0012(12)
O5 0.0108(11) 0.0160(12) 0.0259(13) -0.0017(10) -0.0002(9) 0.0010(9)
O6 0.0132(14) 0.0341(18) 0.101(3) -0.002(2) -0.0173(17) 0.0020(14)
O7 0.0266(17) 0.0206(14) 0.059(2) -0.0056(14) -0.0048(16) 0.0023(13)
O8 0.0218(14) 0.0132(13) 0.0419(18) -0.0011(12) 0.0084(13) -0.0031(11)
C1 0.026(2) 0.052(3) 0.048(3) -0.001(2) -0.010(2) -0.016(2)
C2 0.039(2) 0.033(2) 0.0196(19) 0.0002(16) 0.0074(17) -0.0120(19)
C3 0.068(4) 0.046(3) 0.030(3) -0.005(2) -0.005(2) -0.023(3)
C4 0.079(5) 0.041(3) 0.033(3) -0.010(2) 0.009(3) -0.020(3)
C5 0.089(5) 0.024(2) 0.051(3) -0.004(2) 0.036(3) -0.006(3)
C6 0.057(3) 0.031(2) 0.029(2) -0.0004(18) 0.024(2) 0.000(2)
C7 0.039(2) 0.027(2) 0.0224(19) -0.0049(17) 0.0118(17) -0.0031(19)
C8 0.027(2) 0.024(2) 0.0233(18) 0.0064(16) 0.0049(15) -0.0006(17)
C9 0.0206(18) 0.026(2) 0.0181(17) 0.0068(15) -0.0003(14) -0.0021(15)
C10 0.0208(19) 0.036(2) 0.028(2) 0.0034(17) -0.0003(16) -0.0072(17)
C11 0.023(2) 0.045(3) 0.0222(19) 0.0080(18) -0.0042(16) -0.0108(18)
C12 0.032(2) 0.027(2) 0.028(2) 0.0039(17) -0.0035(17) -0.0161(18)
C13 0.028(2) 0.0205(19) 0.0244(19) 0.0027(15) -0.0053(15) -0.0042(15)
C14 0.0235(19) 0.0212(19) 0.0214(18) 0.0057(14) -0.0032(15) -0.0029(15)
C15 0.0247(19) 0.0154(17) 0.031(2) -0.0028(15) -0.0073(16) 0.0008(15)
C16 0.0198(17) 0.0201(18) 0.027(2) -0.0037(15) -0.0079(15) 0.0055(14)
C17 0.024(2) 0.0215(19) 0.048(3) -0.0091(19) -0.010(2) 0.0064(16)
C18 0.0163(18) 0.031(2) 0.056(3) -0.017(2) -0.0083(19) 0.0099(16)
C19 0.0183(18) 0.034(2) 0.037(2) -0.0122(19) 0.0005(17) 0.0024(16)
C20 0.0169(17) 0.029(2) 0.0188(17) -0.0047(15) -0.0012(14) 0.0009(15)
C21 0.0141(15) 0.0184(16) 0.0160(15) -0.0039(14) -0.0028(13) 0.0031(13)
C22 0.0098(14) 0.0298(19) 0.0196(16) -0.0019(16) 0.0023(13) -0.0040(13)
C23 0.0162(16) 0.0252(19) 0.0160(17) 0.0038(14) -0.0016(13) -0.0064(14)
C24 0.0192(18) 0.0245(19) 0.0232(19) 0.0048(15) -0.0017(14) -0.0060(15)
C25 0.029(2) 0.035(2) 0.0178(18) 0.0020(16) -0.0042(16) -0.0126(18)
C26 0.030(2) 0.023(2) 0.024(2) 0.0007(15) -0.0007(16) -0.0061(17)
C27 0.032(2) 0.0212(19) 0.0243(19) 0.0013(15) -0.0019(16) -0.0070(16)
C28 0.0187(17) 0.0182(17) 0.0174(17) 0.0050(13) -0.0047(13) -0.0024(14)
C29 0.0245(19) 0.0147(16) 0.0217(18) 0.0008(14) 0.0055(15) 0.0004(14)
C30 0.0225(18) 0.0236(19) 0.027(2) -0.0018(16) 0.0063(16) 0.0013(15)
C31 0.029(2) 0.0161(18) 0.047(3) 0.0029(18) 0.010(2) 0.0030(16)
C32 0.023(2) 0.024(2) 0.054(3) 0.0029(19) 0.0071(19) 0.0123(17)
C33 0.0169(19) 0.027(2) 0.049(3) 0.0071(19) 0.0043(18) 0.0026(16)
C34 0.0171(18) 0.0215(19) 0.033(2) 0.0056(16) 0.0052(16) 0.0039(15)
C35 0.0088(14) 0.0233(18) 0.0180(16) 0.0022(13) 0.0043(12) 0.0027(13)
C36 0.0165(18) 0.021(2) 0.040(2) 0.0024(16) -0.0027(16) -0.0033(14)
C37 0.0187(17) 0.0190(17) 0.0206(18) 0.0000(14) -0.0052(14) -0.0002(14)
C38 0.023(2) 0.030(2) 0.029(2) 0.0071(17) -0.0049(16) -0.0034(16)
C39 0.024(2) 0.036(2) 0.029(2) 0.0088(18) -0.0080(17) -0.0170(18)
C40 0.044(3) 0.023(2) 0.0211(19) -0.0020(15) -0.0101(18) -0.0185(19)
C41 0.036(2) 0.0205(19) 0.0194(18) -0.0011(14) -0.0020(16) -0.0086(17)
C42 0.0225(18) 0.0165(17) 0.0210(18) 0.0075(14) -0.0019(14) -0.0066(14)
C43 0.0276(19) 0.0200(18) 0.0188(17) 0.0016(14) -0.0036(14) 0.0024(15)
C44 0.0171(18) 0.032(2) 0.0199(18) -0.0089(15) 0.0020(14) 0.0025(15)
C45 0.022(2) 0.034(2) 0.034(2) -0.0105(19) -0.0021(17) 0.0017(17)
C46 0.021(2) 0.054(3) 0.039(3) -0.010(2) 0.0080(19) 0.003(2)
C47 0.022(2) 0.045(3) 0.043(3) -0.001(2) 0.0010(18) -0.0122(19)
C48 0.032(2) 0.029(2) 0.036(2) 0.0019(18) 0.0059(18) -0.0072(18)
C49 0.0231(17) 0.0178(17) 0.0269(19) 0.0003(16) 0.0034(14) -0.0054(15)
C50 0.039(2) 0.019(2) 0.042(3) 0.0089(18) 0.010(2) 0.0013(18)
C51 0.033(2) 0.036(2) 0.029(2) 0.0022(18) -0.0041(18) -0.014(2)
C52 0.028(2) 0.048(3) 0.031(2) 0.002(2) -0.0051(19) -0.007(2)
C53 0.028(2) 0.043(3) 0.040(3) -0.003(2) -0.0001(19) -0.0062(19)
C54 0.032(2) 0.046(3) 0.047(3) -0.006(2) 0.000(2) -0.009(3)
C55 0.036(3) 0.062(4) 0.066(4) -0.012(3) -0.007(3) -0.020(3)
C56 0.061(4) 0.089(6) 0.091(6) -0.033(5) -0.008(4) -0.039(4)
C57 0.038(2) 0.024(2) 0.040(3) -0.0057(18) -0.006(2) -0.0127(19)
C58 0.050(3) 0.029(2) 0.042(3) 0.000(2) -0.007(2) -0.005(2)
C59 0.035(2) 0.034(2) 0.048(3) -0.005(2) 0.003(2) -0.005(2)
C60 0.051(3) 0.031(3) 0.052(3) 0.003(2) 0.005(3) 0.009(2)
C61 0.040(3) 0.034(3) 0.082(5) 0.003(3) 0.013(3) 0.004(2)
C62 0.055(4) 0.046(4) 0.135(8) 0.020(4) 0.039(5) 0.009(3)
C63 0.0138(19) 0.048(3) 0.055(3) -0.004(3) -0.0031(18) 0.0014(19)
C64 0.115(7) 0.038(3) 0.052(4) 0.011(3) 0.010(4) 0.004(4)
C65 0.072(4) 0.032(3) 0.065(4) -0.012(3) -0.021(3) 0.010(3)

loop_
_atom_type_symbol
_atom_type_description
_atom_type_scat_dispersion_real
_atom_type_scat_dispersion_imag
_atom_type_scat_source
C C 0.0033 0.0016 'International Tables Vol C Tables 4.2.6.8 and 6.1.1.4'
H H 0.0000 0.0000 'International Tables Vol C Tables 4.2.6.8 and 6.1.1.4'
N N 0.0061 0.0033 'International Tables Vol C Tables 4.2.6.8 and 6.1.1.4'
O O 0.0106 0.0060 'International Tables Vol C Tables 4.2.6.8 and 6.1.1.4'
Cl Cl 0.1484 0.1585 'International Tables Vol C Tables 4.2.6.8 and 6.1.1.4'
Ni Ni 0.3393 1.1124 'International Tables Vol C Tables 4.2.6.8 and 6.1.1.4'

loop_
_geom_angle_atom_site_label_1
_geom_angle_atom_site_label_2
_geom_angle_atom_site_label_3
_geom_angle
O4 Ni N4 173.44(13)
O4 Ni N3 94.84(14)
N4 Ni N3 85.42(15)
O4 Ni O5 85.13(13)
N4 Ni O5 95.40(13)
N3 Ni O5 173.14(13)
C8 N1 C9 128.7(4)
C15 N2 C14 125.5(3)
C22 N3 C23 120.8(3)
C22 N3 Ni 125.2(3)
C23 N3 Ni 113.9(3)
C29 N4 C28 120.6(3)
C29 N4 Ni 125.6(3)
C28 N4 Ni 113.8(3)
C36 N5 C37 126.3(3)
C43 N6 C42 128.5(3)
C2 O1 C1 118.3(4)
C21 O4 Ni 128.6(3)
C35 O5 Ni 127.8(2)
C49 O8 C50 118.5(3)
O1 C2 C3 121.8(5)
O1 C2 C7 117.1(4)
C3 C2 C7 121.1(5)
C4 C3 C2 118.8(6)
C5 C4 C3 122.1(6)
C4 C5 C6 119.4(6)
C7 C6 C5 120.8(6)
C6 C7 C2 117.9(5)
C6 C7 C8 116.0(5)
C2 C7 C8 126.1(4)
O2 C8 N1 123.6(4)
O2 C8 C7 120.7(4)
N1 C8 C7 115.6(4)
C10 C9 C14 120.4(4)
C10 C9 N1 123.1(4)
C14 C9 N1 116.3(4)
C9 C10 C11 119.3(4)
C12 C11 C10 121.1(4)
C11 C12 C13 119.9(4)
C12 C13 C14 119.8(4)
C13 C14 C9 119.5(4)
C13 C14 N2 122.4(4)
C9 C14 N2 118.0(4)
O3 C15 N2 124.5(4)
O3 C15 C16 120.1(4)
N2 C15 C16 115.4(3)
C17 C16 C21 118.4(4)
C17 C16 C15 115.7(4)
C21 C16 C15 125.9(3)
C18 C17 C16 123.1(4)
C19 C18 C17 119.2(4)
C18 C19 C20 121.1(4)
C19 C20 C21 120.0(4)
C19 C20 C22 117.1(4)
C21 C20 C22 122.7(3)
O4 C21 C20 121.0(3)
O4 C21 C16 121.0(3)
C20 C21 C16 118.0(3)
N3 C22 C20 125.9(3)
C28 C23 C24 119.7(4)
C28 C23 N3 113.4(3)
C24 C23 N3 126.8(4)
C25 C24 C23 120.6(4)
C24 C25 C26 119.3(4)
C24 C25 C51 118.1(4)
C26 C25 C51 122.5(4)
C27 C26 C25 119.8(4)
C27 C26 C57 118.5(4)
C25 C26 C57 121.6(4)
C26 C27 C28 121.0(4)
C27 C28 C23 119.5(4)
C27 C28 N4 127.0(4)
C23 C28 N4 113.5(3)
N4 C29 C30 125.5(4)
C31 C30 C35 120.3(4)
C31 C30 C29 116.5(4)
C35 C30 C29 123.2(4)
C32 C31 C30 121.6(4)
C31 C32 C33 118.2(4)
C34 C33 C32 123.3(4)
C33 C34 C35 119.1(4)
C33 C34 C36 116.2(4)
C35 C34 C36 124.7(3)
O5 C35 C30 122.0(3)
O5 C35 C34 120.6(3)
C30 C35 C34 117.4(3)
O6 C36 N5 123.5(4)
O6 C36 C34 119.3(4)
N5 C36 C34 117.1(3)
C38 C37 C42 119.5(4)
C38 C37 N5 122.1(4)
C42 C37 N5 118.4(3)
C39 C38 C37 120.3(4)
C38 C39 C40 120.3(4)
C41 C40 C39 120.0(4)
C42 C41 C40 119.9(4)
C41 C42 C37 120.1(4)
C41 C42 N6 122.2(4)
C37 C42 N6 117.6(3)
O7 C43 N6 122.5(4)
O7 C43 C44 120.6(4)
N6 C43 C44 116.9(4)
C49 C44 C45 118.3(4)
C49 C44 C43 126.8(4)
C45 C44 C43 114.9(4)
C46 C45 C44 121.4(5)
C45 C46 C47 119.9(4)
C46 C47 C48 120.0(4)
C47 C48 C49 120.9(4)
O8 C49 C44 117.9(3)
O8 C49 C48 122.6(4)
C44 C49 C48 119.5(4)
C25 C51 C52 115.4(4)
C53 C52 C51 113.1(4)
C54 C53 C52 113.9(5)
C53 C54 C55 113.0(5)
C56 C55 C54 112.1(6)
C26 C57 C58 114.4(4)
C57 C58 C59 111.1(4)
C60 C59 C58 114.9(5)
C59 C60 C61 112.1(5)
C62 C61 C60 112.6(7)
Cl3 C63 Cl1 110.8(3)
Cl3 C63 Cl2 110.6(3)
Cl1 C63 Cl2 110.7(3)
N7 C65 C64 177.8(8)

loop_
_geom_bond_atom_site_label_1
_geom_bond_atom_site_label_2
_geom_bond_distance
Ni O4 1.845(3)
Ni N4 1.857(3)
Ni N3 1.859(3)
Ni O5 1.860(3)
Cl1 C63 1.746(6)
Cl2 C63 1.752(6)
Cl3 C63 1.744(6)
N1 C8 1.339(6)
N1 C9 1.422(5)
N2 C15 1.342(5)
N2 C14 1.413(5)
N3 C22 1.292(5)
N3 C23 1.418(5)
N4 C29 1.294(5)
N4 C28 1.420(5)
N5 C36 1.340(5)
N5 C37 1.416(5)
N6 C43 1.346(5)
N6 C42 1.415(5)
N7 C65 1.134(10)
O1 C2 1.370(6)
O1 C1 1.434(6)
O2 C8 1.212(5)
O3 C15 1.214(5)
O4 C21 1.336(4)
O5 C35 1.319(4)
O6 C36 1.219(5)
O7 C43 1.227(5)
O8 C49 1.352(5)
O8 C50 1.439(5)
C2 C3 1.385(7)
C2 C7 1.415(7)
C3 C4 1.382(9)
C4 C5 1.356(11)
C5 C6 1.403(9)
C6 C7 1.390(7)
C7 C8 1.517(6)
C9 C10 1.384(6)
C9 C14 1.407(6)
C10 C11 1.392(7)
C11 C12 1.388(7)
C12 C13 1.391(6)
C13 C14 1.402(6)
C15 C16 1.503(6)
C16 C17 1.388(5)
C16 C21 1.433(5)
C17 C18 1.377(6)
C18 C19 1.363(7)
C19 C20 1.410(6)
C20 C21 1.422(5)
C20 C22 1.422(6)
C23 C28 1.392(6)
C23 C24 1.397(5)
C24 C25 1.391(6)
C25 C26 1.403(7)
C25 C51 1.513(6)
C26 C27 1.382(6)
C26 C57 1.520(6)
C27 C28 1.391(6)
C29 C30 1.423(6)
C30 C31 1.403(6)
C30 C35 1.421(6)
C31 C32 1.358(7)
C32 C33 1.388(7)
C33 C34 1.378(6)
C34 C35 1.425(5)
C34 C36 1.506(6)
C37 C38 1.390(6)
C37 C42 1.398(6)
C38 C39 1.377(7)
C39 C40 1.388(7)
C40 C41 1.388(6)
C41 C42 1.386(5)
C43 C44 1.507(6)
C44 C49 1.396(6)
C44 C45 1.409(6)
C45 C46 1.374(7)
C46 C47 1.378(8)
C47 C48 1.379(7)
C48 C49 1.400(6)
C51 C52 1.528(7)
C52 C53 1.523(6)
C53 C54 1.513(7)
C54 C55 1.534(8)
C55 C56 1.510(10)
C57 C58 1.536(7)
C58 C59 1.572(7)
C59 C60 1.498(8)
C60 C61 1.534(9)
C61 C62 1.500(10)
C64 C65 1.440(10)

loop_
_geom_hbond_atom_site_label_D
_geom_hbond_atom_site_label_H
_geom_hbond_atom_site_label_A
_geom_hbond_distance_DH
_geom_hbond_distance_HA
_geom_hbond_distance_DA
_geom_hbond_angle_DHA
N1 H1D O1 0.88 1.95 2.638(5) 133.5
N2 H2A O4 0.88 1.93 2.670(4) 141.4
N5 H5B O5 0.88 1.93 2.663(4) 139.7
N6 H6B O8 0.88 1.93 2.648(4) 137.5

loop_
_geom_torsion_atom_site_label_1
_geom_torsion_atom_site_label_2
_geom_torsion_atom_site_label_3
_geom_torsion_atom_site_label_4
_geom_torsion
O4 Ni N3 C22 13.0(3)
N4 Ni N3 C22 -173.6(3)
O5 Ni N3 C22 -76.4(12)
O4 Ni N3 C23 -171.3(2)
N4 Ni N3 C23 2.1(3)
O5 Ni N3 C23 99.2(11)
O4 Ni N4 C29 -88.2(12)
N3 Ni N4 C29 179.3(3)
O5 Ni N4 C29 6.2(3)
O4 Ni N4 C28 90.1(12)
N3 Ni N4 C28 -2.4(3)
O5 Ni N4 C28 -175.6(2)
N4 Ni O4 C21 -99.3(12)
N3 Ni O4 C21 -7.3(3)
O5 Ni O4 C21 165.8(3)
O4 Ni O5 C35 171.9(3)
N4 Ni O5 C35 -1.6(3)
N3 Ni O5 C35 -98.1(11)
C1 O1 C2 C3 -10.8(7)
C1 O1 C2 C7 170.3(4)
O1 C2 C3 C4 -179.7(5)
C7 C2 C3 C4 -0.9(7)
C2 C3 C4 C5 1.4(9)
C3 C4 C5 C6 -0.9(9)
C4 C5 C6 C7 0.0(8)
C5 C6 C7 C2 0.5(7)
C5 C6 C7 C8 -177.1(4)
O1 C2 C7 C6 178.9(4)
C3 C2 C7 C6 0.0(6)
O1 C2 C7 C8 -3.8(6)
C3 C2 C7 C8 177.3(4)
C9 N1 C8 O2 -5.0(7)
C9 N1 C8 C7 176.4(4)
C6 C7 C8 O2 -16.6(6)
C2 C7 C8 O2 166.1(4)
C6 C7 C8 N1 162.1(4)
C2 C7 C8 N1 -15.2(6)
C8 N1 C9 C10 -23.4(6)
C8 N1 C9 C14 161.0(4)
C14 C9 C10 C11 1.5(6)
N1 C9 C10 C11 -173.9(4)
C9 C10 C11 C12 -0.2(7)
C10 C11 C12 C13 -1.1(7)
C11 C12 C13 C14 1.0(6)
C12 C13 C14 C9 0.3(6)
C12 C13 C14 N2 -178.8(4)
C10 C9 C14 C13 -1.6(6)
N1 C9 C14 C13 174.1(3)
C10 C9 C14 N2 177.6(4)
N1 C9 C14 N2 -6.7(5)
C15 N2 C14 C13 -33.3(6)
C15 N2 C14 C9 147.6(4)
C14 N2 C15 O3 2.5(7)
C14 N2 C15 C16 -175.5(4)
O3 C15 C16 C17 1.9(6)
N2 C15 C16 C17 -180.0(4)
O3 C15 C16 C21 -176.3(4)
N2 C15 C16 C21 1.9(6)
C21 C16 C17 C18 -0.3(7)
C15 C16 C17 C18 -178.6(5)
C16 C17 C18 C19 3.4(8)
C17 C18 C19 C20 -1.9(8)
C18 C19 C20 C21 -2.8(7)
C18 C19 C20 C22 172.1(4)
Ni O4 C21 C20 -2.4(5)
Ni O4 C21 C16 176.4(3)
C19 C20 C21 O4 -175.4(4)
C22 C20 C21 O4 10.1(6)
C19 C20 C21 C16 5.8(6)
C22 C20 C21 C16 -168.8(4)
C17 C16 C21 O4 176.9(4)
C15 C16 C21 O4 -5.0(6)
C17 C16 C21 C20 -4.3(6)
C15 C16 C21 C20 173.8(4)
C23 N3 C22 C20 175.1(4)
Ni N3 C22 C20 -9.5(6)
C19 C20 C22 N3 -178.6(4)
C21 C20 C22 N3 -3.9(6)
C22 N3 C23 C28 174.5(3)
Ni N3 C23 C28 -1.3(4)
C22 N3 C23 C24 -7.5(6)
Ni N3 C23 C24 176.7(3)
C28 C23 C24 C25 0.8(6)
N3 C23 C24 C25 -177.0(4)
C23 C24 C25 C26 -1.6(6)
C23 C24 C25 C51 176.0(4)
C24 C25 C26 C27 1.3(6)
C51 C25 C26 C27 -176.2(4)
C24 C25 C26 C57 177.9(4)
C51 C25 C26 C57 0.4(6)
C25 C26 C27 C28 -0.2(6)
C57 C26 C27 C28 -176.9(4)
C26 C27 C28 C23 -0.6(6)
C26 C27 C28 N4 178.3(4)
C24 C23 C28 C27 0.3(6)
N3 C23 C28 C27 178.4(3)
C24 C23 C28 N4 -178.8(3)
N3 C23 C28 N4 -0.6(4)
C29 N4 C28 C27 1.7(6)
Ni N4 C28 C27 -176.7(3)
C29 N4 C28 C23 -179.4(3)
Ni N4 C28 C23 2.3(4)
C28 N4 C29 C30 175.9(4)
Ni N4 C29 C30 -6.0(6)
N4 C29 C30 C31 -179.6(4)
N4 C29 C30 C35 -0.4(7)
C35 C30 C31 C32 -1.6(7)
C29 C30 C31 C32 177.6(5)
C30 C31 C32 C33 -1.7(8)
C31 C32 C33 C34 2.4(8)
C32 C33 C34 C35 0.1(7)
C32 C33 C34 C36 -176.6(5)
Ni O5 C35 C30 -3.4(5)
Ni O5 C35 C34 177.0(3)
C31 C30 C35 O5 -175.6(4)
C29 C30 C35 O5 5.3(6)
C31 C30 C35 C34 4.0(6)
C29 C30 C35 C34 -175.1(4)
C33 C34 C35 O5 176.3(4)
C36 C34 C35 O5 -7.3(6)
C33 C34 C35 C30 -3.3(6)
C36 C34 C35 C30 173.2(4)
C37 N5 C36 O6 1.9(7)
C37 N5 C36 C34 -175.0(4)
C33 C34 C36 O6 -3.3(7)
C35 C34 C36 O6 -179.8(5)
C33 C34 C36 N5 173.7(4)
C35 C34 C36 N5 -2.8(6)
C36 N5 C37 C38 -31.6(6)
C36 N5 C37 C42 149.6(4)
C42 C37 C38 C39 -0.6(6)
N5 C37 C38 C39 -179.4(4)
C37 C38 C39 C40 1.7(6)
C38 C39 C40 C41 -1.8(7)
C39 C40 C41 C42 0.7(6)
C40 C41 C42 C37 0.4(6)
C40 C41 C42 N6 -175.6(4)
C38 C37 C42 C41 -0.5(6)
N5 C37 C42 C41 178.4(4)
C38 C37 C42 N6 175.7(4)
N5 C37 C42 N6 -5.5(5)
C43 N6 C42 C41 -23.3(6)
C43 N6 C42 C37 160.7(4)
C42 N6 C43 O7 -2.7(7)
C42 N6 C43 C44 177.6(4)
O7 C43 C44 C49 171.6(4)
N6 C43 C44 C49 -8.6(6)
O7 C43 C44 C45 -9.1(6)
N6 C43 C44 C45 170.7(4)
C49 C44 C45 C46 -0.1(7)
C43 C44 C45 C46 -179.4(4)
C44 C45 C46 C47 1.8(7)
C45 C46 C47 C48 -2.4(8)
C46 C47 C48 C49 1.3(8)
C50 O8 C49 C44 175.3(4)
C50 O8 C49 C48 -4.5(6)
C45 C44 C49 O8 179.2(4)
C43 C44 C49 O8 -1.6(6)
C45 C44 C49 C48 -1.0(6)
C43 C44 C49 C48 178.3(4)
C47 C48 C49 O8 -179.8(4)
C47 C48 C49 C44 0.4(7)
C24 C25 C51 C52 95.9(5)
C26 C25 C51 C52 -86.6(6)
C25 C51 C52 C53 -175.0(4)
C51 C52 C53 C54 -65.1(6)
C52 C53 C54 C55 -178.0(5)
C53 C54 C55 C56 177.7(6)
C27 C26 C57 C58 -94.6(5)
C25 C26 C57 C58 88.7(6)
C26 C57 C58 C59 -150.0(4)
C57 C58 C59 C60 173.6(5)
C58 C59 C60 C61 -169.9(5)
C59 C60 C61 C62 -175.2(5)
